data_4503260
loop_
_publ_author_name
'Zhang, Wen-Li'
'Liu, Ying-Ying'
'Ma, Jian-Fang'
'Jiang, Hui'
'Yang, Jin'
'Ping, Guang-Ju'

_publ_section_title
;
 Fine Tuning of the Cu(II)-Bis(imidazole) Networks by Changing Sulfonate
 Anions
;
_journal_issue 4
_journal_name_full 'Crystal Growth &amp; Design'
_journal_page_first 1250
_journal_paper_doi 10.1021/cg7008978
_journal_volume 8
_journal_year 2008
_chemical_formula_moiety 'C36 H36 Cu N10 O6 S2'
_chemical_formula_sum 'C36 H36 Cu N10 O6 S2'
_chemical_formula_weight 832.41
_chemical_name_systematic
;
 ?
;
_space_group_IT_number 14
_symmetry_cell_setting monoclinic
_symmetry_space_group_name_Hall '-P 2ybc'
_symmetry_space_group_name_H-M 'P 1 21/c 1'
_atom_sites_solution_hydrogens geom
_atom_sites_solution_primary direct
_atom_sites_solution_secondary difmap
_audit_creation_method SHELXL-97
_cell_angle_alpha 90.00
_cell_angle_beta 100.7130(10)
_cell_angle_gamma 90.00
_cell_formula_units_Z 2
_cell_length_a 10.3370(3)
_cell_length_b 11.2409(3)
_cell_length_c 17.2356(8)
_cell_measurement_reflns_used Total
_cell_measurement_temperature 293(2)
_cell_measurement_theta_max 27.5
_cell_measurement_theta_min 2.0
_cell_volume 1967.82(12)
_computing_cell_refinement PROCESS-AUTO
_computing_data_collection PROCESS-AUTO
_computing_data_reduction PROCESS-AUTO
_computing_structure_refinement 'SHELXL-97 (Sheldrick, 1997)'
_computing_structure_solution 'SHELXS-97 (Sheldrick, 1997)'
_diffrn_ambient_temperature 293(2)
_diffrn_detector_area_resol_mean 10.0
_diffrn_measured_fraction_theta_full 0.993
_diffrn_measured_fraction_theta_max 0.985
_diffrn_measurement_device_type 'Rigaku RAXIS-RAPID'
_diffrn_measurement_method '\w scan'
_diffrn_radiation_monochromator graphite
_diffrn_radiation_source 'fine-focus sealed tube'
_diffrn_radiation_type MoK\a
_diffrn_radiation_wavelength 0.71073
_diffrn_reflns_av_R_equivalents 0.0000
_diffrn_reflns_av_sigmaI/netI 0.0322
_diffrn_reflns_limit_h_max 13
_diffrn_reflns_limit_h_min 0
_diffrn_reflns_limit_k_max 14
_diffrn_reflns_limit_k_min 0
_diffrn_reflns_limit_l_max 21
_diffrn_reflns_limit_l_min -22
_diffrn_reflns_number 4456
_diffrn_reflns_theta_full 25.00
_diffrn_reflns_theta_max 27.48
_diffrn_reflns_theta_min 2.01
_exptl_absorpt_coefficient_mu 0.719
_exptl_absorpt_correction_T_max 0.829
_exptl_absorpt_correction_T_min 0.752
_exptl_absorpt_correction_type multi-scan
_exptl_absorpt_process_details
;
Higashi,T (1995) Program for absorption correction. 
Rigaku Corporation, Tokyo, Japan.
;
_exptl_crystal_colour blue
_exptl_crystal_density_diffrn 1.405
_exptl_crystal_density_method 'not measured'
_exptl_crystal_description block
_exptl_crystal_F_000 862
_exptl_crystal_size_max 0.45
_exptl_crystal_size_mid 0.33
_exptl_crystal_size_min 0.26
_refine_diff_density_max 0.882
_refine_diff_density_min -0.449
_refine_diff_density_rms 0.108
_refine_ls_extinction_method none
_refine_ls_goodness_of_fit_ref 1.038
_refine_ls_hydrogen_treatment constr
_refine_ls_matrix_type full
_refine_ls_number_parameters 261
_refine_ls_number_reflns 4456
_refine_ls_number_restraints 0
_refine_ls_restrained_S_all 1.038
_refine_ls_R_factor_all 0.0570
_refine_ls_R_factor_gt 0.0444
_refine_ls_shift/su_max 0.000
_refine_ls_shift/su_mean 0.000
_refine_ls_structure_factor_coef Fsqd
_refine_ls_weighting_details 'calc w=1/[\s^2^(Fo^2^)+(0.1008P)^2^+0.0000P] where P=(Fo^2^+2Fc^2^)/3'
_refine_ls_weighting_scheme calc
_refine_ls_wR_factor_gt 0.1417
_refine_ls_wR_factor_ref 0.1461
_reflns_number_gt 3422
_reflns_number_total 4456
_reflns_threshold_expression >2sigma(I)
_cod_data_source_file cg7008978-file003.cif
_cod_data_source_block Compound-2
_cod_original_sg_symbol_Hall '-P 2ybc '
_cod_original_sg_symbol_H-M P2(1)/c
_cod_database_code 4503260

loop_
_symmetry_equiv_pos_as_xyz
'x, y, z'
'-x, y+1/2, -z+1/2'
'-x, -y, -z'
'x, -y-1/2, z-1/2'

loop_
_atom_site_label
_atom_site_type_symbol
_atom_site_fract_x
_atom_site_fract_y
_atom_site_fract_z
_atom_site_U_iso_or_equiv
_atom_site_adp_type
_atom_site_occupancy
_atom_site_symmetry_multiplicity
_atom_site_calc_flag
_atom_site_refinement_flags
Cu1 Cu 0.5000 1.0000 0.0000 0.03061(15) Uani 1 2 d S
C1 C 0.7670(3) 0.6636(2) 0.12543(15) 0.0370(6) Uani 1 1 d .
C2 C 0.8583(3) 0.7299(3) 0.18045(16) 0.0469(7) Uani 1 1 d .
C3 C 0.8986(3) 0.6859(4) 0.25657(19) 0.0597(9) Uani 1 1 d .
C4 C 0.8506(4) 0.5803(4) 0.2760(2) 0.0683(10) Uani 1 1 d .
H4 H 0.8795 0.5515 0.3269 0.082 Uiso 1 1 calc R
C5 C 0.7609(5) 0.5122(3) 0.2246(3) 0.0708(12) Uani 1 1 d .
C6 C 0.7161(3) 0.5566(3) 0.14619(19) 0.0497(7) Uani 1 1 d .
C7 C 0.7012(6) 0.3961(4) 0.2472(4) 0.114(2) Uani 1 1 d .
H7A H 0.6411 0.3655 0.2024 0.171 Uiso 1 1 calc R
H7B H 0.6548 0.4105 0.2896 0.171 Uiso 1 1 calc R
H7C H 0.7701 0.3392 0.2637 0.171 Uiso 1 1 calc R
C8 C 0.9927(5) 0.7557(6) 0.3173(2) 0.0992(16) Uani 1 1 d .
H8A H 0.9718 0.8388 0.3119 0.149 Uiso 1 1 calc R
H8B H 1.0812 0.7430 0.3094 0.149 Uiso 1 1 calc R
H8C H 0.9850 0.7295 0.3693 0.149 Uiso 1 1 calc R
C9 C 0.3422(2) 0.7800(2) 0.01002(15) 0.0363(6) Uani 1 1 d .
H9 H 0.4147 0.7326 0.0068 0.044 Uiso 1 1 calc R
C10 C 0.2186(2) 0.9321(2) 0.01640(16) 0.0387(6) Uani 1 1 d .
H10 H 0.1897 1.0103 0.0180 0.046 Uiso 1 1 calc R
C11 C 0.1432(3) 0.8343(2) 0.01919(17) 0.0404(6) Uani 1 1 d .
H11 H 0.0549 0.8326 0.0234 0.049 Uiso 1 1 calc R
C12 C 0.1866(3) 0.6118(2) 0.01189(16) 0.0404(6) Uani 1 1 d .
H12A H 0.2654 0.5643 0.0134 0.049 Uiso 1 1 calc R
H12B H 0.1281 0.5958 -0.0379 0.049 Uiso 1 1 calc R
C13 C 0.1201(3) 0.5734(3) 0.07838(16) 0.0420(6) Uani 1 1 d .
H13A H 0.0998 0.4892 0.0724 0.050 Uiso 1 1 calc R
H13B H 0.0373 0.6158 0.0739 0.050 Uiso 1 1 calc R
C14 C 0.1999(3) 0.5941(3) 0.16001(16) 0.0461(7) Uani 1 1 d .
H14A H 0.1430 0.5847 0.1985 0.055 Uiso 1 1 calc R
H14B H 0.2321 0.6753 0.1635 0.055 Uiso 1 1 calc R
C15 C 0.3167(3) 0.5093(3) 0.18082(18) 0.0539(8) Uani 1 1 d .
H15A H 0.2847 0.4285 0.1831 0.065 Uiso 1 1 calc R
H15B H 0.3697 0.5127 0.1400 0.065 Uiso 1 1 calc R
C16 C 0.3930(3) 0.4923(3) 0.32701(16) 0.0431(6) Uani 1 1 d .
H16 H 0.3380 0.4294 0.3341 0.052 Uiso 1 1 calc R
C17 C 0.4898(3) 0.6303(3) 0.27114(17) 0.0534(8) Uani 1 1 d .
H17 H 0.5148 0.6806 0.2337 0.064 Uiso 1 1 calc R
C18 C 0.5361(3) 0.6311(3) 0.34823(17) 0.0489(7) Uani 1 1 d .
H18 H 0.6002 0.6828 0.3740 0.059 Uiso 1 1 calc R
N1 N 0.3441(2) 0.89813(19) 0.01077(12) 0.0340(5) Uani 1 1 d .
N2 N 0.2232(2) 0.73793(18) 0.01451(12) 0.0334(5) Uani 1 1 d .
N3 N 0.3980(2) 0.5410(2) 0.25714(13) 0.0447(6) Uani 1 1 d .
N4 N 0.4748(2) 0.5437(2) 0.38451(12) 0.0361(5) Uani 1 1 d .
N5 N 0.9057(4) 0.8408(4) 0.1632(2) 0.0309(9) Uani 0.50 1 d P
N5' N 0.6143(13) 0.4940(8) 0.1050(7) 0.129(4) Uani 0.50 1 d P
O1 O 0.6491(2) 0.83301(17) 0.03965(12) 0.0458(5) Uani 1 1 d .
O2 O 0.8316(2) 0.7388(3) -0.00338(14) 0.0654(7) Uani 1 1 d .
O3 O 0.6243(2) 0.63600(18) -0.01406(14) 0.0580(6) Uani 1 1 d .
S1 S 0.71501(6) 0.72150(6) 0.02891(4) 0.03502(18) Uani 1 1 d .

loop_
_atom_site_aniso_label
_atom_site_aniso_U_11
_atom_site_aniso_U_22
_atom_site_aniso_U_33
_atom_site_aniso_U_23
_atom_site_aniso_U_13
_atom_site_aniso_U_12
Cu1 0.0307(2) 0.0371(3) 0.0236(2) -0.00187(16) 0.00395(16) -0.00936(17)
C1 0.0372(13) 0.0407(14) 0.0345(13) 0.0069(10) 0.0105(10) 0.0111(11)
C2 0.0363(14) 0.070(2) 0.0345(14) 0.0030(13) 0.0072(11) 0.0117(13)
C3 0.0498(18) 0.086(3) 0.0412(17) 0.0105(16) 0.0040(14) 0.0129(17)
C4 0.069(2) 0.091(3) 0.0457(18) 0.0165(19) 0.0121(17) 0.029(2)
C5 0.089(3) 0.0488(19) 0.090(3) 0.0339(19) 0.055(2) 0.0278(19)
C6 0.0538(18) 0.0415(16) 0.0589(19) 0.0039(14) 0.0241(15) 0.0090(13)
C7 0.147(5) 0.069(3) 0.148(5) 0.062(3) 0.085(4) 0.031(3)
C8 0.086(3) 0.149(4) 0.051(2) -0.003(3) -0.014(2) 0.003(3)
C9 0.0301(12) 0.0382(13) 0.0407(14) -0.0002(11) 0.0071(10) -0.0002(10)
C10 0.0350(14) 0.0362(14) 0.0459(15) -0.0005(11) 0.0096(11) 0.0001(10)
C11 0.0297(13) 0.0424(15) 0.0495(16) 0.0020(12) 0.0081(11) -0.0027(11)
C12 0.0428(14) 0.0351(13) 0.0404(14) 0.0007(11) 0.0000(11) -0.0094(11)
C13 0.0370(14) 0.0427(15) 0.0434(15) 0.0060(12) 0.0002(11) -0.0063(11)
C14 0.0489(16) 0.0499(16) 0.0393(15) -0.0021(12) 0.0075(12) 0.0005(13)
C15 0.062(2) 0.0620(19) 0.0313(14) -0.0042(12) -0.0067(13) 0.0132(15)
C16 0.0435(15) 0.0512(16) 0.0327(14) 0.0049(11) 0.0020(11) 0.0011(12)
C17 0.067(2) 0.0585(19) 0.0354(15) 0.0082(13) 0.0104(14) -0.0029(16)
C18 0.0570(18) 0.0520(17) 0.0372(15) 0.0023(12) 0.0071(13) -0.0076(14)
N1 0.0347(11) 0.0344(11) 0.0325(11) -0.0019(8) 0.0048(8) -0.0073(9)
N2 0.0321(11) 0.0318(10) 0.0354(11) 0.0014(8) 0.0040(8) -0.0052(8)
N3 0.0494(14) 0.0559(14) 0.0265(11) 0.0021(10) 0.0009(9) 0.0103(11)
N4 0.0374(11) 0.0438(12) 0.0266(10) 0.0014(9) 0.0045(8) 0.0064(9)
N5 0.0230(19) 0.038(2) 0.029(2) -0.0031(16) -0.0041(15) -0.0093(16)
N5' 0.161(10) 0.130(9) 0.103(8) -0.014(6) 0.045(7) -0.008(7)
O1 0.0526(12) 0.0361(10) 0.0450(11) -0.0005(8) -0.0008(9) 0.0100(8)
O2 0.0434(12) 0.106(2) 0.0512(13) 0.0247(13) 0.0199(10) 0.0142(12)
O3 0.0697(15) 0.0410(11) 0.0554(13) -0.0083(9) -0.0092(11) 0.0035(10)
S1 0.0352(3) 0.0368(3) 0.0325(3) 0.0022(2) 0.0050(2) 0.0063(2)

loop_
_atom_type_symbol
_atom_type_description
_atom_type_scat_dispersion_real
_atom_type_scat_dispersion_imag
_atom_type_scat_source
C C 0.0033 0.0016 'International Tables Vol C Tables 4.2.6.8 and 6.1.1.4'
H H 0.0000 0.0000 'International Tables Vol C Tables 4.2.6.8 and 6.1.1.4'
N N 0.0061 0.0033 'International Tables Vol C Tables 4.2.6.8 and 6.1.1.4'
O O 0.0106 0.0060 'International Tables Vol C Tables 4.2.6.8 and 6.1.1.4'
S S 0.1246 0.1234 'International Tables Vol C Tables 4.2.6.8 and 6.1.1.4'
Cu Cu 0.3201 1.2651 'International Tables Vol C Tables 4.2.6.8 and 6.1.1.4'

loop_
_geom_angle_atom_site_label_1
_geom_angle_atom_site_label_2
_geom_angle_atom_site_label_3
_geom_angle
_geom_angle_site_symmetry_1
_geom_angle_site_symmetry_3
N1 Cu1 N1 180.0 . 3_675
N1 Cu1 N4 90.36(9) . 2_655
N1 Cu1 N4 89.64(9) 3_675 2_655
N1 Cu1 N4 89.64(9) . 4_575
N1 Cu1 N4 90.36(9) 3_675 4_575
N4 Cu1 N4 180.0 2_655 4_575
C6 C1 C2 121.4(3) . .
C6 C1 S1 119.8(2) . .
C2 C1 S1 118.8(2) . .
N5 C2 C3 117.7(3) . .
N5 C2 C1 123.0(3) . .
C3 C2 C1 119.3(3) . .
C4 C3 C2 119.1(3) . .
C4 C3 C8 120.2(4) . .
C2 C3 C8 120.7(4) . .
C3 C4 C5 123.9(3) . .
C3 C4 H4 118.0 . .
C5 C4 H4 118.0 . .
C4 C5 C6 118.1(3) . .
C4 C5 C7 124.3(4) . .
C6 C5 C7 117.6(5) . .
N5' C6 C1 127.7(5) . .
N5' C6 C5 113.4(5) . .
C1 C6 C5 118.3(3) . .
C5 C7 H7A 109.5 . .
C5 C7 H7B 109.5 . .
H7A C7 H7B 109.5 . .
C5 C7 H7C 109.5 . .
H7A C7 H7C 109.5 . .
H7B C7 H7C 109.5 . .
C3 C8 H8A 109.5 . .
C3 C8 H8B 109.5 . .
H8A C8 H8B 109.5 . .
C3 C8 H8C 109.5 . .
H8A C8 H8C 109.5 . .
H8B C8 H8C 109.5 . .
N1 C9 N2 111.5(2) . .
N1 C9 H9 124.3 . .
N2 C9 H9 124.3 . .
C11 C10 N1 109.5(2) . .
C11 C10 H10 125.2 . .
N1 C10 H10 125.2 . .
C10 C11 N2 106.4(2) . .
C10 C11 H11 126.8 . .
N2 C11 H11 126.8 . .
N2 C12 C13 113.9(2) . .
N2 C12 H12A 108.8 . .
C13 C12 H12A 108.8 . .
N2 C12 H12B 108.8 . .
C13 C12 H12B 108.8 . .
H12A C12 H12B 107.7 . .
C12 C13 C14 114.7(2) . .
C12 C13 H13A 108.6 . .
C14 C13 H13A 108.6 . .
C12 C13 H13B 108.6 . .
C14 C13 H13B 108.6 . .
H13A C13 H13B 107.6 . .
C13 C14 C15 113.2(2) . .
C13 C14 H14A 108.9 . .
C15 C14 H14A 108.9 . .
C13 C14 H14B 108.9 . .
C15 C14 H14B 108.9 . .
H14A C14 H14B 107.8 . .
N3 C15 C14 110.8(2) . .
N3 C15 H15A 109.5 . .
C14 C15 H15A 109.5 . .
N3 C15 H15B 109.5 . .
C14 C15 H15B 109.5 . .
H15A C15 H15B 108.1 . .
N4 C16 N3 112.0(3) . .
N4 C16 H16 124.0 . .
N3 C16 H16 124.0 . .
C18 C17 N3 106.9(3) . .
C18 C17 H17 126.5 . .
N3 C17 H17 126.5 . .
C17 C18 N4 109.8(3) . .
C17 C18 H18 125.1 . .
N4 C18 H18 125.1 . .
C9 N1 C10 105.4(2) . .
C9 N1 Cu1 125.35(18) . .
C10 N1 Cu1 129.16(18) . .
C9 N2 C11 107.2(2) . .
C9 N2 C12 125.2(2) . .
C11 N2 C12 127.6(2) . .
C16 N3 C17 106.5(2) . .
C16 N3 C15 126.7(3) . .
C17 N3 C15 126.7(3) . .
C16 N4 C18 104.9(2) . .
C16 N4 Cu1 125.8(2) . 2_645
C18 N4 Cu1 129.30(19) . 2_645
O2 S1 O3 113.81(16) . .
O2 S1 O1 112.39(15) . .
O3 S1 O1 111.28(12) . .
O2 S1 C1 106.49(13) . .
O3 S1 C1 106.92(13) . .
O1 S1 C1 105.31(12) . .

loop_
_geom_bond_atom_site_label_1
_geom_bond_atom_site_label_2
_geom_bond_distance
_geom_bond_site_symmetry_2
Cu1 N1 2.013(2) .
Cu1 N1 2.013(2) 3_675
Cu1 N4 2.019(2) 2_655
Cu1 N4 2.019(2) 4_575
C1 C6 1.387(4) .
C1 C2 1.419(4) .
C1 S1 1.774(3) .
C2 N5 1.391(5) .
C2 C3 1.391(4) .
C3 C4 1.353(6) .
C3 C8 1.509(6) .
C4 C5 1.387(6) .
C4 H4 0.9300 .
C5 C6 1.434(5) .
C5 C7 1.525(5) .
C6 N5' 1.352(12) .
C7 H7A 0.9600 .
C7 H7B 0.9600 .
C7 H7C 0.9600 .
C8 H8A 0.9600 .
C8 H8B 0.9600 .
C8 H8C 0.9600 .
C9 N1 1.328(3) .
C9 N2 1.334(3) .
C9 H9 0.9300 .
C10 C11 1.353(4) .
C10 N1 1.374(3) .
C10 H10 0.9300 .
C11 N2 1.374(3) .
C11 H11 0.9300 .
C12 N2 1.466(3) .
C12 C13 1.505(4) .
C12 H12A 0.9700 .
C12 H12B 0.9700 .
C13 C14 1.511(4) .
C13 H13A 0.9700 .
C13 H13B 0.9700 .
C14 C15 1.528(4) .
C14 H14A 0.9700 .
C14 H14B 0.9700 .
C15 N3 1.467(4) .
C15 H15A 0.9700 .
C15 H15B 0.9700 .
C16 N4 1.311(3) .
C16 N3 1.333(4) .
C16 H16 0.9300 .
C17 C18 1.326(4) .
C17 N3 1.371(4) .
C17 H17 0.9300 .
C18 N4 1.381(4) .
C18 H18 0.9300 .
N4 Cu1 2.019(2) 2_645
O1 S1 1.4550(19) .
O2 S1 1.432(2) .
O3 S1 1.447(2) .

loop_
_geom_torsion_atom_site_label_1
_geom_torsion_atom_site_label_2
_geom_torsion_atom_site_label_3
_geom_torsion_atom_site_label_4
_geom_torsion
_geom_torsion_site_symmetry_1
_geom_torsion_site_symmetry_4
C6 C1 C2 N5 -176.2(3) . .
S1 C1 C2 N5 2.4(4) . .
C6 C1 C2 C3 0.7(4) . .
S1 C1 C2 C3 179.3(2) . .
N5 C2 C3 C4 177.7(3) . .
C1 C2 C3 C4 0.7(5) . .
N5 C2 C3 C8 -1.3(5) . .
C1 C2 C3 C8 -178.3(3) . .
C2 C3 C4 C5 -0.9(5) . .
C8 C3 C4 C5 178.1(4) . .
C3 C4 C5 C6 -0.1(5) . .
C3 C4 C5 C7 -176.9(4) . .
C2 C1 C6 N5' 168.5(6) . .
S1 C1 C6 N5' -10.1(7) . .
C2 C1 C6 C5 -1.8(4) . .
S1 C1 C6 C5 179.7(2) . .
C4 C5 C6 N5' -170.1(6) . .
C7 C5 C6 N5' 6.8(7) . .
C4 C5 C6 C1 1.5(5) . .
C7 C5 C6 C1 178.4(3) . .
N1 C10 C11 N2 -0.5(3) . .
N2 C12 C13 C14 -58.0(3) . .
C12 C13 C14 C15 -71.9(3) . .
C13 C14 C15 N3 174.3(3) . .
N3 C17 C18 N4 -0.3(4) . .
N2 C9 N1 C10 0.2(3) . .
N2 C9 N1 Cu1 -176.96(16) . .
C11 C10 N1 C9 0.2(3) . .
C11 C10 N1 Cu1 177.25(18) . .
N4 Cu1 N1 C9 -107.7(2) 2_655 .
N4 Cu1 N1 C9 72.3(2) 4_575 .
N4 Cu1 N1 C10 75.8(2) 2_655 .
N4 Cu1 N1 C10 -104.2(2) 4_575 .
N1 C9 N2 C11 -0.6(3) . .
N1 C9 N2 C12 177.4(2) . .
C10 C11 N2 C9 0.7(3) . .
C10 C11 N2 C12 -177.3(2) . .
C13 C12 N2 C9 128.9(3) . .
C13 C12 N2 C11 -53.5(3) . .
N4 C16 N3 C17 -0.1(3) . .
N4 C16 N3 C15 -177.4(3) . .
C18 C17 N3 C16 0.3(4) . .
C18 C17 N3 C15 177.5(3) . .
C14 C15 N3 C16 97.2(4) . .
C14 C15 N3 C17 -79.5(4) . .
N3 C16 N4 C18 -0.1(3) . .
N3 C16 N4 Cu1 179.70(18) . 2_645
C17 C18 N4 C16 0.2(4) . .
C17 C18 N4 Cu1 -179.5(2) . 2_645
C6 C1 S1 O2 -123.9(2) . .
C2 C1 S1 O2 57.5(3) . .
C6 C1 S1 O3 -1.9(3) . .
C2 C1 S1 O3 179.5(2) . .
C6 C1 S1 O1 116.5(2) . .
C2 C1 S1 O1 -62.1(2) . .
